data_2231157
loop_
_publ_author_name
'Zhu, Li-Cai'
'Zhu, Si-Ming'

_publ_section_title
;
 Poly[[(\m~2~-acetato-\k^3^<i>O</i>,<i>O</i>':<i>O</i>')aquabis(\m~3~-isonicotinato-\k^3^<i>O</i>:<i>O</i>':<i>N</i>)samarium(III)silver(I)]
 perchlorate]
;
_journal_coeditor_code IM2297
_journal_issue 8
_journal_name_full 'Acta Crystallographica Section E'
_journal_page_first m1054
_journal_page_last m1055
_journal_paper_doi 10.1107/S1600536811026134
_journal_volume 67
_journal_year 2011
_chemical_formula_iupac '[Ag Sm (C6 H4 N O2)2 (C2 H3 O2) (H2 O)] Cl O4'
_chemical_formula_moiety 'C14 H13 Ag N2 O7 Sm +, Cl O4 -'
_chemical_formula_sum 'C14 H13 Ag Cl N2 O11 Sm'
_chemical_formula_weight 678.94
_chemical_name_systematic
;
Poly[[(\m~2~-acetato-\k^3^<i>O</i>,<i>O</i>':<i>O</i>')aquabis(\m~3~-
isonicotinato-\k^3^<i>O</i>:<i>O</i>':<i>N</i>)samarium(III)silver(I)]
perchlorate]
;
_space_group_IT_number 14
_symmetry_cell_setting monoclinic
_symmetry_space_group_name_Hall '-P 2ybc'
_symmetry_space_group_name_H-M 'P 1 21/c 1'
_atom_sites_solution_hydrogens geom
_atom_sites_solution_primary direct
_atom_sites_solution_secondary difmap
_audit_creation_method SHELXL-97
_cell_angle_alpha 90.00
_cell_angle_beta 92.8450(10)
_cell_angle_gamma 90.00
_cell_formula_units_Z 4
_cell_length_a 16.1703(15)
_cell_length_b 15.1042(14)
_cell_length_c 7.9858(7)
_cell_measurement_reflns_used 3844
_cell_measurement_temperature 296(2)
_cell_measurement_theta_max 27.30
_cell_measurement_theta_min 2.52
_cell_volume 1948.0(3)
_computing_cell_refinement 'SAINT (Bruker, 2004)'
_computing_data_collection 'APEX2 (Bruker, 2004)'
_computing_data_reduction 'SAINT (Bruker, 2004)'
_computing_molecular_graphics 'SHELXTL (Sheldrick, 2008)'
_computing_publication_material 'SHELXTL (Sheldrick, 2008)'
_computing_structure_refinement 'SHELXL97 (Sheldrick, 2008)'
_computing_structure_solution 'SHELXS97 (Sheldrick, 2008)'
_diffrn_ambient_temperature 296(2)
_diffrn_measured_fraction_theta_full 0.999
_diffrn_measured_fraction_theta_max 0.999
_diffrn_measurement_device_type 'Bruker APEXII area-detector'
_diffrn_measurement_method '\f and \w scan'
_diffrn_radiation_monochromator graphite
_diffrn_radiation_source 'fine-focus sealed tube'
_diffrn_radiation_type MoK\a
_diffrn_radiation_wavelength 0.71073
_diffrn_reflns_av_R_equivalents 0.0301
_diffrn_reflns_av_sigmaI/netI 0.0345
_diffrn_reflns_limit_h_max 19
_diffrn_reflns_limit_h_min -17
_diffrn_reflns_limit_k_max 18
_diffrn_reflns_limit_k_min -17
_diffrn_reflns_limit_l_max 9
_diffrn_reflns_limit_l_min -7
_diffrn_reflns_number 9927
_diffrn_reflns_theta_full 25.20
_diffrn_reflns_theta_max 25.20
_diffrn_reflns_theta_min 1.85
_exptl_absorpt_coefficient_mu 4.190
_exptl_absorpt_correction_T_max 0.451
_exptl_absorpt_correction_T_min 0.414
_exptl_absorpt_correction_type multi-scan
_exptl_absorpt_process_details '(<i>SADABS</i>; Sheldrick, 1996)'
_exptl_crystal_colour yellow
_exptl_crystal_density_diffrn 2.315
_exptl_crystal_density_method 'not measured'
_exptl_crystal_description block
_exptl_crystal_F_000 1300
_exptl_crystal_size_max 0.22
_exptl_crystal_size_mid 0.20
_exptl_crystal_size_min 0.19
_refine_diff_density_max 0.849
_refine_diff_density_min -0.593
_refine_ls_extinction_method none
_refine_ls_goodness_of_fit_ref 1.068
_refine_ls_hydrogen_treatment mixed
_refine_ls_matrix_type full
_refine_ls_number_parameters 320
_refine_ls_number_reflns 3512
_refine_ls_number_restraints 158
_refine_ls_restrained_S_all 1.137
_refine_ls_R_factor_all 0.0331
_refine_ls_R_factor_gt 0.0262
_refine_ls_shift/su_max 0.001
_refine_ls_shift/su_mean 0.000
_refine_ls_structure_factor_coef Fsqd
_refine_ls_weighting_details 'calc w=1/[\s^2^(Fo^2^)+(0.0316P)^2^+0.0621P] where P=(Fo^2^+2Fc^2^)/3'
_refine_ls_weighting_scheme calc
_refine_ls_wR_factor_gt 0.0610
_refine_ls_wR_factor_ref 0.0638
_reflns_number_gt 2957
_reflns_number_total 3512
_reflns_threshold_expression I>2sigma(I)
_cod_data_source_file im2297.cif
_cod_data_source_block I
_cod_original_sg_symbol_H-M 'P 21/c'
_cod_database_code 2231157
_cod_database_fobs_code 2231157

loop_
_symmetry_equiv_pos_as_xyz
'x, y, z'
'-x, y+1/2, -z+1/2'
'-x, -y, -z'
'x, -y-1/2, z-1/2'

loop_
_atom_site_type_symbol
_atom_site_label
_atom_site_fract_x
_atom_site_fract_y
_atom_site_fract_z
_atom_site_U_iso_or_equiv
_atom_site_adp_type
_atom_site_calc_flag
_atom_site_refinement_flags
_atom_site_occupancy
_atom_site_symmetry_multiplicity
_atom_site_disorder_assembly
_atom_site_disorder_group
Sm Sm1 0.952467(14) 0.883640(13) 1.04772(3) 0.02097(9) Uani d . 1 1 . .
Ag Ag1 0.52807(3) 1.23823(4) 1.39951(7) 0.06436(17) Uani d . 1 1 . .
C C1 0.8319(3) 0.7509(3) 0.7966(5) 0.0243(10) Uani d . 1 1 . .
C C2 0.7476(3) 0.7501(3) 0.8658(6) 0.0255(10) Uani d . 1 1 . .
C C3 0.7080(3) 0.6710(3) 0.8907(6) 0.0357(12) Uani d . 1 1 . .
H H3 0.7332 0.6178 0.8639 0.043 Uiso calc R 1 1 . .
C C4 0.6304(3) 0.6710(3) 0.9558(7) 0.0465(14) Uani d . 1 1 . .
H H4 0.6042 0.6171 0.9726 0.056 Uiso calc R 1 1 . .
C C5 0.6303(3) 0.8222(3) 0.9692(6) 0.0388(12) Uani d . 1 1 . .
H H5 0.6037 0.8747 0.9948 0.047 Uiso calc R 1 1 . .
C C6 0.7077(3) 0.8270(3) 0.9062(6) 0.0331(11) Uani d . 1 1 . .
H H6 0.7328 0.8816 0.8911 0.040 Uiso calc R 1 1 . .
C C7 0.8665(3) 1.0831(3) 1.1375(7) 0.0367(12) Uani d . 1 1 . .
C C8 0.7883(3) 1.1243(3) 1.1940(6) 0.0310(11) Uani d . 1 1 . .
C C9 0.7177(3) 1.0739(3) 1.2021(7) 0.0414(13) Uani d . 1 1 . .
H H9 0.7186 1.0143 1.1728 0.050 Uiso calc R 1 1 . .
C C10 0.6466(4) 1.1114(4) 1.2534(8) 0.0529(16) Uani d . 1 1 . .
H H10 0.5991 1.0767 1.2566 0.064 Uiso calc R 1 1 . .
C C11 0.7115(3) 1.2455(3) 1.2903(8) 0.0475(15) Uani d . 1 1 . .
H H11 0.7096 1.3048 1.3216 0.057 Uiso calc R 1 1 . .
C C12 0.7843(3) 1.2127(3) 1.2376(7) 0.0431(14) Uani d . 1 1 . .
H H12 0.8304 1.2490 1.2310 0.052 Uiso calc R 1 1 . .
O O1 0.8543(2) 0.68433(19) 0.7172(4) 0.0336(8) Uani d . 1 1 . .
O O2 0.87650(19) 0.81870(18) 0.8220(4) 0.0288(7) Uani d . 1 1 . .
O O3 0.8699(2) 1.0005(2) 1.1391(5) 0.0493(11) Uani d . 1 1 . .
O O4 0.9236(2) 1.1345(2) 1.0941(5) 0.0472(11) Uani d . 1 1 . .
O O5 0.9496(2) 0.99873(19) 0.8377(4) 0.0375(8) Uani d . 1 1 . .
O O6 0.9636(2) 1.1151(2) 0.6844(4) 0.0400(9) Uani d . 1 1 . .
N N1 0.5915(3) 0.7460(3) 0.9955(6) 0.0420(11) Uani d . 1 1 . .
N N2 0.6427(3) 1.1970(3) 1.2995(6) 0.0467(12) Uani d . 1 1 . .
O O1W 0.9949(3) 0.72899(19) 1.0725(4) 0.0411(9) Uani d D 1 1 . .
H H2W 1.012(3) 0.698(2) 0.999(5) 0.062 Uiso d D 1 1 . .
H H1W 0.974(3) 0.696(2) 1.138(5) 0.062 Uiso d D 1 1 . .
C C13 0.9284(3) 1.0421(3) 0.7094(6) 0.0305(11) Uani d D 1 1 . .
C C14 0.8508(14) 1.0157(19) 0.608(3) 0.048(4) Uani d PDU 0.47(5) 1 A 1
H H14A 0.8496 0.9525 0.5953 0.071 Uiso calc PR 0.47(5) 1 A 1
H H14B 0.8506 1.0432 0.5000 0.071 Uiso calc PR 0.47(5) 1 A 1
H H14C 0.8031 1.0345 0.6656 0.071 Uiso calc PR 0.47(5) 1 A 1
C C14' 0.8691(14) 1.0029(16) 0.577(3) 0.048(4) Uani d PDU 0.53(5) 1 A 2
H H14D 0.8380 1.0496 0.5221 0.071 Uiso calc PR 0.53(5) 1 A 2
H H14E 0.8318 0.9631 0.6293 0.071 Uiso calc PR 0.53(5) 1 A 2
H H14F 0.8997 0.9712 0.4966 0.071 Uiso calc PR 0.53(5) 1 A 2
Cl Cl1 0.58196(10) 0.45830(10) 0.2449(2) 0.0586(4) Uani d PD 0.440(11) 1 B 1
O O7 0.5413(12) 0.5414(9) 0.242(2) 0.091(8) Uani d PDU 0.440(11) 1 B 1
O O8 0.6274(10) 0.4512(9) 0.3969(14) 0.107(6) Uani d PDU 0.440(11) 1 B 1
O O9 0.5293(9) 0.3894(8) 0.216(2) 0.123(6) Uani d PDU 0.440(11) 1 B 1
O O10 0.6425(9) 0.4616(9) 0.1148(18) 0.124(6) Uani d PDU 0.440(11) 1 B 1
Cl Cl1' 0.58196(10) 0.45830(10) 0.2449(2) 0.0586(4) Uani d PD 0.560(11) 1 B 2
O O7' 0.5434(8) 0.5371(7) 0.201(2) 0.080(5) Uani d PDU 0.560(11) 1 B 2
O O8' 0.6654(5) 0.4696(6) 0.2946(18) 0.101(4) Uani d PDU 0.560(11) 1 B 2
O O9' 0.5408(9) 0.4196(8) 0.3857(15) 0.139(6) Uani d PDU 0.560(11) 1 B 2
O O10' 0.5760(8) 0.3951(8) 0.1174(13) 0.116(5) Uani d PDU 0.560(11) 1 B 2

loop_
_atom_site_aniso_label
_atom_site_aniso_U_11
_atom_site_aniso_U_22
_atom_site_aniso_U_33
_atom_site_aniso_U_12
_atom_site_aniso_U_13
_atom_site_aniso_U_23
Sm1 0.02057(14) 0.01549(13) 0.02745(14) -0.00121(9) 0.00717(9) -0.00001(9)
Ag1 0.0295(3) 0.0884(4) 0.0776(4) 0.0140(2) 0.0260(2) -0.0008(3)
C1 0.023(3) 0.024(2) 0.026(2) -0.0023(19) 0.0013(19) 0.0000(19)
C2 0.023(3) 0.026(2) 0.028(3) -0.0038(19) 0.0054(19) -0.0029(19)
C3 0.031(3) 0.028(3) 0.049(3) -0.004(2) 0.013(2) -0.005(2)
C4 0.034(3) 0.041(3) 0.066(4) -0.010(3) 0.011(3) 0.002(3)
C5 0.026(3) 0.040(3) 0.051(3) 0.008(2) 0.012(2) 0.002(2)
C6 0.029(3) 0.024(2) 0.047(3) 0.002(2) 0.014(2) 0.001(2)
C7 0.031(3) 0.025(2) 0.056(3) 0.001(2) 0.019(2) 0.002(2)
C8 0.027(3) 0.030(2) 0.037(3) 0.005(2) 0.013(2) 0.003(2)
C9 0.034(3) 0.028(3) 0.063(4) -0.005(2) 0.017(3) -0.004(3)
C10 0.031(3) 0.047(3) 0.083(5) -0.009(3) 0.019(3) 0.005(3)
C11 0.035(3) 0.034(3) 0.075(4) 0.006(2) 0.021(3) -0.009(3)
C12 0.029(3) 0.028(3) 0.073(4) 0.000(2) 0.017(3) -0.003(3)
O1 0.0282(19) 0.0250(16) 0.049(2) -0.0004(14) 0.0150(15) -0.0096(15)
O2 0.0237(18) 0.0259(16) 0.0371(19) -0.0067(14) 0.0060(14) -0.0072(14)
O3 0.044(2) 0.0207(17) 0.086(3) 0.0039(16) 0.038(2) 0.0031(17)
O4 0.039(2) 0.0222(17) 0.083(3) 0.0019(15) 0.036(2) 0.0050(17)
O5 0.050(2) 0.0264(16) 0.0346(19) -0.0114(16) -0.0101(16) 0.0089(15)
O6 0.053(3) 0.0338(18) 0.033(2) -0.0138(17) -0.0029(16) 0.0100(15)
N1 0.026(3) 0.048(3) 0.054(3) -0.004(2) 0.014(2) 0.002(2)
N2 0.028(3) 0.046(3) 0.067(3) 0.011(2) 0.017(2) 0.003(2)
O1W 0.065(3) 0.0229(17) 0.037(2) 0.0084(18) 0.0223(19) 0.0043(15)
C13 0.035(3) 0.030(2) 0.026(3) -0.005(2) 0.001(2) 0.001(2)
C14 0.047(6) 0.048(6) 0.048(6) -0.008(5) -0.007(5) 0.003(4)
C14' 0.047(6) 0.048(6) 0.048(6) -0.008(5) -0.007(5) 0.003(4)
Cl1 0.0610(11) 0.0449(8) 0.0692(11) 0.0000(8) -0.0030(8) -0.0018(8)
O7 0.097(11) 0.085(10) 0.090(10) 0.023(8) 0.000(7) -0.016(7)
O8 0.130(10) 0.104(8) 0.083(8) 0.032(8) -0.039(7) -0.001(7)
O9 0.129(10) 0.092(8) 0.143(11) -0.067(7) -0.032(8) 0.025(7)
O10 0.130(10) 0.120(9) 0.125(10) 0.036(8) 0.045(8) 0.001(7)
Cl1' 0.0610(11) 0.0449(8) 0.0692(11) 0.0000(8) -0.0030(8) -0.0018(8)
O7' 0.071(7) 0.071(7) 0.100(8) 0.030(5) 0.024(6) 0.043(6)
O8' 0.065(6) 0.079(6) 0.158(9) -0.003(5) -0.016(6) -0.012(6)
O9' 0.164(10) 0.131(8) 0.128(8) -0.020(7) 0.068(7) 0.039(7)
O10' 0.127(9) 0.122(8) 0.097(7) 0.022(7) -0.017(6) -0.058(6)

loop_
_atom_type_symbol
_atom_type_description
_atom_type_scat_dispersion_real
_atom_type_scat_dispersion_imag
_atom_type_scat_source
C C 0.0033 0.0016 'International Tables Vol C Tables 4.2.6.8 and 6.1.1.4'
H H 0.0000 0.0000 'International Tables Vol C Tables 4.2.6.8 and 6.1.1.4'
N N 0.0061 0.0033 'International Tables Vol C Tables 4.2.6.8 and 6.1.1.4'
O O 0.0106 0.0060 'International Tables Vol C Tables 4.2.6.8 and 6.1.1.4'
Cl Cl 0.1484 0.1585 'International Tables Vol C Tables 4.2.6.8 and 6.1.1.4'
Ag Ag -0.8971 1.1015 'International Tables Vol C Tables 4.2.6.8 and 6.1.1.4'
Sm Sm -0.1638 3.4418 'International Tables Vol C Tables 4.2.6.8 and 6.1.1.4'

loop_
_geom_angle_atom_site_label_1
_geom_angle_atom_site_label_2
_geom_angle_atom_site_label_3
_geom_angle_site_symmetry_1
_geom_angle_site_symmetry_3
_geom_angle
O2 Sm1 O3 . . 105.57(13)
O2 Sm1 O4 . 3_777 90.42(12)
O3 Sm1 O4 . 3_777 137.99(11)
O2 Sm1 O1 . 4_576 85.29(11)
O3 Sm1 O1 . 4_576 75.00(10)
O4 Sm1 O1 3_777 4_576 146.13(10)
O2 Sm1 O5 . . 77.05(10)
O3 Sm1 O5 . . 71.54(12)
O4 Sm1 O5 3_777 . 74.83(12)
O1 Sm1 O5 4_576 . 135.91(12)
O2 Sm1 O1W . . 78.25(13)
O3 Sm1 O1W . . 148.79(11)
O4 Sm1 O1W 3_777 . 71.75(11)
O1 Sm1 O1W 4_576 . 74.48(11)
O5 Sm1 O1W . . 137.85(11)
O2 Sm1 O6 . 3_777 155.64(10)
O3 Sm1 O6 . 3_777 91.24(14)
O4 Sm1 O6 3_777 3_777 88.48(14)
O1 Sm1 O6 4_576 3_777 82.17(11)
O5 Sm1 O6 . 3_777 125.83(10)
O1W Sm1 O6 . 3_777 78.31(12)
O2 Sm1 O5 . 3_777 150.36(10)
O3 Sm1 O5 . 3_777 73.42(13)
O4 Sm1 O5 3_777 3_777 73.96(12)
O1 Sm1 O5 4_576 3_777 121.62(11)
O5 Sm1 O5 . 3_777 74.62(12)
O1W Sm1 O5 . 3_777 118.44(13)
O6 Sm1 O5 3_777 3_777 51.22(10)
O2 Sm1 C13 . 3_777 169.71(12)
O3 Sm1 C13 . 3_777 82.55(14)
O4 Sm1 C13 3_777 3_777 79.29(14)
O1 Sm1 C13 4_576 3_777 103.16(12)
O5 Sm1 C13 . 3_777 100.12(12)
O1W Sm1 C13 . 3_777 98.16(14)
O6 Sm1 C13 3_777 3_777 25.73(11)
O5 Sm1 C13 3_777 3_777 25.53(11)
O2 Sm1 Sm1 . 3_777 114.86(7)
O3 Sm1 Sm1 . 3_777 67.80(8)
O4 Sm1 Sm1 3_777 3_777 70.22(7)
O1 Sm1 Sm1 4_576 3_777 141.10(7)
O5 Sm1 Sm1 . 3_777 38.26(8)
O1W Sm1 Sm1 . 3_777 139.62(10)
O6 Sm1 Sm1 3_777 3_777 87.58(7)
O5 Sm1 Sm1 3_777 3_777 36.36(7)
C13 Sm1 Sm1 3_777 3_777 61.87(9)
N2 Ag1 N1 . 2_657 166.24(17)
O1 C1 O2 . . 123.7(4)
O1 C1 C2 . . 118.2(4)
O2 C1 C2 . . 118.1(4)
C3 C2 C6 . . 118.2(4)
C3 C2 C1 . . 120.0(4)
C6 C2 C1 . . 121.8(4)
C2 C3 C4 . . 119.6(4)
C2 C3 H3 . . 120.2
C4 C3 H3 . . 120.2
N1 C4 C3 . . 122.2(5)
N1 C4 H4 . . 118.9
C3 C4 H4 . . 118.9
N1 C5 C6 . . 123.2(4)
N1 C5 H5 . . 118.4
C6 C5 H5 . . 118.4
C5 C6 C2 . . 119.3(4)
C5 C6 H6 . . 120.4
C2 C6 H6 . . 120.4
O3 C7 O4 . . 125.7(4)
O3 C7 C8 . . 116.7(4)
O4 C7 C8 . . 117.6(4)
C9 C8 C12 . . 118.3(4)
C9 C8 C7 . . 119.9(4)
C12 C8 C7 . . 121.8(4)
C10 C9 C8 . . 119.9(5)
C10 C9 H9 . . 120.1
C8 C9 H9 . . 120.1
N2 C10 C9 . . 122.1(5)
N2 C10 H10 . . 118.9
C9 C10 H10 . . 118.9
N2 C11 C12 . . 123.4(5)
N2 C11 H11 . . 118.3
C12 C11 H11 . . 118.3
C11 C12 C8 . . 118.8(5)
C11 C12 H12 . . 120.6
C8 C12 H12 . . 120.6
C1 O1 Sm1 . 4_575 148.9(3)
C1 O2 Sm1 . . 137.3(3)
C7 O3 Sm1 . . 140.5(3)
C7 O4 Sm1 . 3_777 134.8(3)
C13 O5 Sm1 . . 160.4(3)
C13 O5 Sm1 . 3_777 94.0(3)
Sm1 O5 Sm1 . 3_777 105.38(12)
C13 O6 Sm1 . 3_777 95.9(3)
C5 N1 C4 . . 117.6(4)
C5 N1 Ag1 . 2_647 123.2(3)
C4 N1 Ag1 . 2_647 119.2(3)
C11 N2 C10 . . 117.5(4)
C11 N2 Ag1 . . 126.6(4)
C10 N2 Ag1 . . 115.6(4)
Sm1 O1W H2W . . 127(3)
Sm1 O1W H1W . . 121(3)
H2W O1W H1W . . 106(4)
O5 C13 O6 . . 118.7(4)
O5 C13 C14 . . 119.1(11)
O6 C13 C14 . . 121.0(11)
O5 C13 C14' . . 120.4(10)
O6 C13 C14' . . 120.5(10)
C14 C13 C14' . . 16.7(16)
O5 C13 Sm1 . 3_777 60.4(2)
O6 C13 Sm1 . 3_777 58.4(2)
C14 C13 Sm1 . 3_777 165.6(14)
C14' C13 Sm1 . 3_777 177.6(12)
C13 C14 H14A . . 109.5
C13 C14 H14B . . 109.5
C13 C14 H14C . . 109.5
C13 C14' H14D . . 109.5
C13 C14' H14E . . 109.5
H14D C14' H14E . . 109.5
C13 C14' H14F . . 109.5
H14D C14' H14F . . 109.5
H14E C14' H14F . . 109.5
O9 Cl1 O8 . . 112.8(7)
O9 Cl1 O7 . . 113.0(9)
O8 Cl1 O7 . . 108.0(8)
O9 Cl1 O10 . . 110.1(8)
O8 Cl1 O10 . . 106.2(8)
O7 Cl1 O10 . . 106.5(8)

loop_
_geom_bond_atom_site_label_1
_geom_bond_atom_site_label_2
_geom_bond_site_symmetry_2
_geom_bond_distance
Sm1 O2 . 2.345(3)
Sm1 O3 . 2.352(3)
Sm1 O4 3_777 2.367(3)
Sm1 O1 4_576 2.371(3)
Sm1 O5 . 2.414(3)
Sm1 O1W . 2.440(3)
Sm1 O6 3_777 2.476(3)
Sm1 O5 3_777 2.521(3)
Sm1 C13 3_777 2.892(5)
Sm1 Sm1 3_777 3.9263(5)
Ag1 N2 . 2.148(4)
Ag1 N1 2_657 2.149(4)
C1 O1 . 1.252(5)
C1 O2 . 1.264(5)
C1 C2 . 1.495(6)
C2 C3 . 1.375(6)
C2 C6 . 1.375(6)
C3 C4 . 1.382(7)
C3 H3 . 0.9300
C4 N1 . 1.341(6)
C4 H4 . 0.9300
C5 N1 . 1.333(6)
C5 C6 . 1.373(6)
C5 H5 . 0.9300
C6 H6 . 0.9300
C7 O3 . 1.248(5)
C7 O4 . 1.267(6)
C7 C8 . 1.500(6)
C8 C9 . 1.376(7)
C8 C12 . 1.381(6)
C9 C10 . 1.364(7)
C9 H9 . 0.9300
C10 N2 . 1.346(6)
C10 H10 . 0.9300
C11 N2 . 1.337(7)
C11 C12 . 1.364(7)
C11 H11 . 0.9300
C12 H12 . 0.9300
O1 Sm1 4_575 2.371(3)
O4 Sm1 3_777 2.367(3)
O5 C13 . 1.249(5)
O5 Sm1 3_777 2.521(3)
O6 C13 . 1.262(5)
O6 Sm1 3_777 2.476(3)
N1 Ag1 2_647 2.149(4)
O1W H2W . 0.81(4)
O1W H1W . 0.81(4)
C13 C14 . 1.511(10)
C13 C14' . 1.511(9)
C13 Sm1 3_777 2.892(5)
C14 H14A . 0.9600
C14 H14B . 0.9600
C14 H14C . 0.9600
C14' H14D . 0.9600
C14' H14E . 0.9600
C14' H14F . 0.9600
Cl1 O9 . 1.357(9)
Cl1 O8 . 1.391(9)
Cl1 O7 . 1.417(10)
Cl1 O10 . 1.464(9)

loop_
_geom_hbond_atom_site_label_D
_geom_hbond_atom_site_label_H
_geom_hbond_atom_site_label_A
_geom_hbond_site_symmetry_A
_geom_hbond_distance_DH
_geom_hbond_distance_HA
_geom_hbond_distance_DA
_geom_hbond_angle_DHA
O1W H2W O6 2_746 0.81(4) 1.98(4) 2.785(4) 171(6)
O1W H1W O2 4_576 0.81(4) 2.22(3) 2.921(5) 146(5)
